data_7225248
loop_
_publ_author_name
'Greatorex, Sam'
'Halcrow, Malcolm A.'

_publ_section_title
;
 Highly porous hydrogen-bond networks from a triptycene-based catechol
;
_journal_issue 25
_journal_name_full CrystEngComm
_journal_page_first 4695
_journal_paper_doi 10.1039/C6CE00966B
_journal_volume 18
_journal_year 2016
_chemical_formula_moiety 'C22 H18 O6, 2.15(C H Cl3)'
_chemical_formula_sum 'C24.15 H20.15 Cl6.44 O6'
_chemical_formula_weight 634.65
_chemical_name_systematic '9,10-Dimethyl-2,3,6,7,14,15-hexa-hydroxytriptycene chloroform solvate'
_space_group_IT_number 15
_symmetry_cell_setting monoclinic
_symmetry_space_group_name_Hall '-C 2yc'
_symmetry_space_group_name_H-M 'C 1 2/c 1'
_atom_sites_solution_hydrogens geom
_atom_sites_solution_primary direct
_atom_sites_solution_secondary difmap
_audit_creation_method SHELXL-97
_audit_update_record
;
2016-05-16 deposited with the CCDC.
2016-05-16 downloaded from the CCDC.
;
_cell_angle_alpha 90.00
_cell_angle_beta 116.349(6)
_cell_angle_gamma 90.00
_cell_formula_units_Z 8
_cell_length_a 23.2178(16)
_cell_length_b 25.566(2)
_cell_length_c 10.7276(7)
_cell_measurement_reflns_used 2242
_cell_measurement_temperature 120(2)
_cell_measurement_theta_max 71.57
_cell_measurement_theta_min 4.56
_cell_volume 5706.2(8)
_computing_cell_refinement 'CrysAlisPro, Agilent Technologies'
_computing_data_collection 'CrysAlisPro, Agilent Technologies'
_computing_data_reduction 'CrysAlisPro, Agilent Technologies'
_computing_molecular_graphics 'XSEED (Barbour, 2001)'
_computing_publication_material 'local program'
_computing_structure_refinement 'SHELXL-97 (Sheldrick, 1997)'
_computing_structure_solution 'SHELXS-97 (Sheldrick, 1990)'
_diffrn_ambient_temperature 120(2)
_diffrn_detector_area_resol_mean 5.3095
_diffrn_measured_fraction_theta_full 0.844
_diffrn_measured_fraction_theta_max 0.832
_diffrn_measurement_device_type 'SuperNova, Dual, Cu at zero, Atlas'
_diffrn_measurement_method '\w scans'
_diffrn_radiation_monochromator mirror
_diffrn_radiation_source 'SuperNova (Cu) X-ray Source'
_diffrn_radiation_type CuK\a
_diffrn_radiation_wavelength 1.54184
_diffrn_reflns_av_R_equivalents 0.0431
_diffrn_reflns_av_sigmaI/netI 0.0604
_diffrn_reflns_limit_h_max 27
_diffrn_reflns_limit_h_min -28
_diffrn_reflns_limit_k_max 28
_diffrn_reflns_limit_k_min -31
_diffrn_reflns_limit_l_max 11
_diffrn_reflns_limit_l_min -13
_diffrn_reflns_number 8045
_diffrn_reflns_theta_full 72.00
_diffrn_reflns_theta_max 73.47
_diffrn_reflns_theta_min 3.46
_diffrn_standards_decay_% 0
_diffrn_standards_interval_count 0
_diffrn_standards_interval_time 0
_diffrn_standards_number 0
_exptl_absorpt_coefficient_mu 6.196
_exptl_absorpt_correction_T_max 1.000
_exptl_absorpt_correction_T_min 0.681
_exptl_absorpt_correction_type multi-scan
_exptl_absorpt_process_details
; 
CrysAlisPro, Agilent Technologies,
Version 1.171.36.24 (release 03-12-2012 CrysAlis171 .NET)
Empirical absorption correction using spherical harmonics,
 implemented in SCALE3 ABSPACK scaling algorithm.
;
_exptl_crystal_colour red
_exptl_crystal_density_diffrn 1.478
_exptl_crystal_density_method 'not measured'
_exptl_crystal_description 'rectangular prism'
_exptl_crystal_F_000 2580
_exptl_crystal_recrystallization_method 'Re-crystallisation from solvent'
_exptl_crystal_size_max 0.20
_exptl_crystal_size_mid 0.15
_exptl_crystal_size_min 0.10
_refine_diff_density_max 0.581
_refine_diff_density_min -0.576
_refine_diff_density_rms 0.097
_refine_ls_extinction_method none
_refine_ls_goodness_of_fit_ref 1.046
_refine_ls_hydrogen_treatment constr
_refine_ls_matrix_type full
_refine_ls_number_parameters 315
_refine_ls_number_reflns 4795
_refine_ls_number_restraints 1
_refine_ls_restrained_S_all 1.046
_refine_ls_R_factor_all 0.1144
_refine_ls_R_factor_gt 0.0868
_refine_ls_shift/su_max 0.000
_refine_ls_shift/su_mean 0.000
_refine_ls_structure_factor_coef Fsqd
_refine_ls_weighting_details 'calc w=1/[\s^2^(Fo^2^)+(0.1714P)^2^+0.0000P] where P=(Fo^2^+2Fc^2^)/3'
_refine_ls_weighting_scheme calc
_refine_ls_wR_factor_gt 0.2545
_refine_ls_wR_factor_ref 0.2839
_reflns_number_gt 2956
_reflns_number_total 4795
_reflns_threshold_expression >2sigma(I)
_cod_data_source_file c6ce00966b2.cif
_cod_data_source_block sg005-4
_cod_depositor_comments 'Adding full bibliography for 7225245--7225251.cif.'
_cod_original_cell_volume 5706.2(7)
_cod_original_sg_symbol_H-M 'C 2/c'
_cod_database_code 7225248
_solvent_exptl_crystal_recrystallization_method chloroform-pentane

loop_
_symmetry_equiv_pos_as_xyz
'x, y, z'
'-x, y, -z+1/2'
'x+1/2, y+1/2, z'
'-x+1/2, y+1/2, -z+1/2'
'-x, -y, -z'
'x, -y, z-1/2'
'-x+1/2, -y+1/2, -z'
'x+1/2, -y+1/2, z-1/2'

loop_
_atom_site_label
_atom_site_type_symbol
_atom_site_fract_x
_atom_site_fract_y
_atom_site_fract_z
_atom_site_U_iso_or_equiv
_atom_site_adp_type
_atom_site_occupancy
_atom_site_symmetry_multiplicity
_atom_site_calc_flag
_atom_site_refinement_flags
_atom_site_disorder_assembly
_atom_site_disorder_group
C1 C 0.34044(18) 0.37809(18) 0.7678(4) 0.0326(9) Uani 1 1 d . . .
C2 C 0.36921(19) 0.41864(18) 0.7283(4) 0.0336(9) Uani 1 1 d . . .
H2 H 0.3661 0.4194 0.6370 0.040 Uiso 1 1 calc R . .
C3 C 0.4019(2) 0.45724(18) 0.8216(5) 0.0367(10) Uani 1 1 d . . .
C4 C 0.4055(2) 0.45711(18) 0.9557(4) 0.0353(10) Uani 1 1 d . . .
C5 C 0.37508(18) 0.41734(17) 0.9934(4) 0.0321(9) Uani 1 1 d . . .
H5 H 0.3766 0.4173 1.0833 0.038 Uiso 1 1 calc R . .
C6 C 0.34303(18) 0.37833(18) 0.9002(4) 0.0312(9) Uani 1 1 d . . .
O7 O 0.42998(14) 0.49683(13) 0.7821(3) 0.0380(7) Uani 1 1 d . . .
H7 H 0.4637 0.5066 0.8509 0.046 Uiso 1 1 calc R . .
O8 O 0.43994(14) 0.49562(12) 1.0421(3) 0.0377(7) Uani 1 1 d . . .
H8 H 0.4316 0.4969 1.1107 0.045 Uiso 1 1 calc R . .
C9 C 0.23816(18) 0.33381(17) 0.6772(4) 0.0301(9) Uani 1 1 d . . .
C10 C 0.18023(19) 0.33837(18) 0.5609(4) 0.0350(10) Uani 1 1 d . . .
H10 H 0.1788 0.3391 0.4710 0.042 Uiso 1 1 calc R . .
C11 C 0.1231(2) 0.3419(2) 0.5754(5) 0.0424(12) Uani 1 1 d . . .
C12 C 0.1266(2) 0.34035(19) 0.7087(4) 0.0374(11) Uani 1 1 d . . .
C13 C 0.1850(2) 0.33685(17) 0.8258(4) 0.0346(10) Uani 1 1 d . . .
H13 H 0.1868 0.3370 0.9159 0.042 Uiso 1 1 calc R . .
C14 C 0.24089(19) 0.33312(16) 0.8098(4) 0.0302(9) Uani 1 1 d . . .
O15 O 0.06327(14) 0.34719(17) 0.4657(3) 0.0496(9) Uani 1 1 d . . .
H15 H 0.0648 0.3387 0.3917 0.060 Uiso 1 1 calc R . .
O16 O 0.07059(14) 0.34340(15) 0.7238(3) 0.0405(8) Uani 1 1 d . . .
H16 H 0.0391 0.3358 0.6480 0.049 Uiso 1 1 calc R . .
C17 C 0.33825(17) 0.28408(17) 0.7639(4) 0.0290(8) Uani 1 1 d . . .
C18 C 0.36884(18) 0.24483(19) 0.7255(4) 0.0349(10) Uani 1 1 d . . .
H18 H 0.3670 0.2448 0.6352 0.042 Uiso 1 1 calc R . .
C19 C 0.40172(19) 0.2062(2) 0.8193(4) 0.0360(10) Uani 1 1 d . . .
C20 C 0.40519(18) 0.20499(19) 0.9530(4) 0.0346(10) Uani 1 1 d . . .
C21 C 0.37552(18) 0.24509(17) 0.9926(4) 0.0324(9) Uani 1 1 d . . .
H21 H 0.3786 0.2457 1.0840 0.039 Uiso 1 1 calc R . .
C22 C 0.34203(17) 0.28348(17) 0.8992(4) 0.0285(9) Uani 1 1 d . . .
O23 O 0.43127(15) 0.16650(14) 0.7799(3) 0.0432(8) Uani 1 1 d . . .
H23 H 0.4609 0.1532 0.8512 0.065 Uiso 1 1 calc RD . .
O24 O 0.44079(13) 0.16579(12) 1.0382(3) 0.0351(7) Uani 1 1 d . . .
H24 H 0.4417 0.1693 1.1169 0.042 Uiso 1 1 calc R . .
C25 C 0.30421(18) 0.33203(17) 0.6763(4) 0.0307(9) Uani 1 1 d . . .
C26 C 0.30053(19) 0.33185(18) 0.5303(4) 0.0326(9) Uani 1 1 d . . .
H26A H 0.2796 0.3640 0.4815 0.049 Uiso 1 1 calc R . .
H26B H 0.2756 0.3015 0.4785 0.049 Uiso 1 1 calc R . .
H26C H 0.3440 0.3299 0.5374 0.049 Uiso 1 1 calc R . .
C27 C 0.30925(18) 0.33142(16) 0.9287(4) 0.0280(8) Uani 1 1 d . . .
C28 C 0.3117(2) 0.33073(17) 1.0733(4) 0.0333(9) Uani 1 1 d . . .
H28A H 0.2892 0.3615 1.0844 0.050 Uiso 1 1 calc R . .
H28B H 0.3566 0.3314 1.1439 0.050 Uiso 1 1 calc R . .
H28C H 0.2909 0.2989 1.0842 0.050 Uiso 1 1 calc R . .
Cl31 Cl 0.05594(7) 0.22581(5) 0.55472(16) 0.0623(4) Uani 1 1 d . . .
Cl32 Cl 0.05090(7) 0.11322(5) 0.54749(17) 0.0631(4) Uani 1 1 d . . .
Cl0A Cl 0.00158(13) 0.16972(13) 0.7113(3) 0.0608(8) Uani 0.50 1 d P . 1
C29A C 0.0118(4) 0.1696(4) 0.5579(11) 0.044(2) Uani 0.50 1 d P A 1
H29A H -0.0315 0.1709 0.4760 0.053 Uiso 0.50 1 calc PR A 1
Cl0B Cl 0.00429(17) 0.17203(16) 0.2938(4) 0.0816(11) Uani 0.50 1 d P . 2
C29B C 0.0113(4) 0.1711(4) 0.4636(11) 0.048(2) Uani 0.50 1 d P A 2
H29B H -0.0324 0.1723 0.4600 0.058 Uiso 0.50 1 calc PR A 2

loop_
_atom_site_aniso_label
_atom_site_aniso_U_11
_atom_site_aniso_U_22
_atom_site_aniso_U_33
_atom_site_aniso_U_23
_atom_site_aniso_U_13
_atom_site_aniso_U_12
C1 0.0180(17) 0.060(2) 0.019(2) -0.0010(18) 0.0075(17) -0.0015(17)
C2 0.0271(19) 0.056(2) 0.021(2) -0.0015(17) 0.0136(18) -0.0048(18)
C3 0.028(2) 0.055(2) 0.029(2) 0.0026(19) 0.014(2) -0.0010(19)
C4 0.0261(19) 0.054(3) 0.022(2) -0.0042(18) 0.0075(19) -0.0053(19)
C5 0.0234(18) 0.056(2) 0.0176(19) -0.0020(17) 0.0095(17) -0.0021(18)
C6 0.0183(17) 0.057(2) 0.0165(19) -0.0017(17) 0.0064(17) -0.0037(17)
O7 0.0305(15) 0.0633(19) 0.0208(15) 0.0013(13) 0.0120(14) -0.0102(14)
O8 0.0364(16) 0.0541(17) 0.0233(15) -0.0047(13) 0.0139(15) -0.0114(14)
C9 0.0172(18) 0.054(2) 0.018(2) -0.0049(17) 0.0069(18) -0.0067(17)
C10 0.0198(19) 0.069(3) 0.0151(19) -0.0047(18) 0.0071(18) -0.0024(18)
C11 0.022(2) 0.082(3) 0.022(2) -0.007(2) 0.010(2) -0.009(2)
C12 0.0198(19) 0.071(3) 0.021(2) -0.0065(19) 0.0085(19) -0.0084(19)
C13 0.033(2) 0.057(3) 0.021(2) -0.0058(18) 0.019(2) -0.0066(19)
C14 0.0170(18) 0.053(2) 0.017(2) -0.0012(17) 0.0038(18) -0.0070(17)
O15 0.0194(14) 0.113(3) 0.0121(15) -0.0024(16) 0.0025(14) 0.0047(17)
O16 0.0188(13) 0.087(2) 0.0160(14) 0.0014(14) 0.0084(13) -0.0017(14)
C17 0.0166(16) 0.055(2) 0.0136(19) -0.0016(16) 0.0052(16) -0.0082(16)
C18 0.0227(18) 0.067(3) 0.0150(19) -0.0065(18) 0.0083(17) -0.0026(19)
C19 0.0190(18) 0.070(3) 0.015(2) -0.0004(19) 0.0039(18) 0.0036(19)
C20 0.0203(18) 0.063(3) 0.023(2) 0.0034(19) 0.0120(19) -0.0006(19)
C21 0.0247(18) 0.056(2) 0.0208(19) -0.0041(17) 0.0136(17) -0.0072(18)
C22 0.0167(16) 0.053(2) 0.0171(19) -0.0033(16) 0.0088(17) -0.0081(16)
O23 0.0302(15) 0.082(2) 0.0157(14) -0.0008(14) 0.0091(14) 0.0158(15)
O24 0.0211(13) 0.0665(19) 0.0172(15) 0.0023(13) 0.0081(13) 0.0028(13)
C25 0.0172(17) 0.060(2) 0.0136(19) -0.0052(17) 0.0054(17) -0.0075(17)
C26 0.0224(18) 0.061(3) 0.0151(19) -0.0014(17) 0.0088(18) -0.0042(18)
C27 0.0182(17) 0.049(2) 0.0139(19) -0.0043(16) 0.0047(17) -0.0053(16)
C28 0.0258(19) 0.060(2) 0.016(2) -0.0021(17) 0.0111(18) -0.0090(19)
Cl31 0.0642(9) 0.0577(7) 0.0728(10) 0.0005(7) 0.0377(9) 0.0034(6)
Cl32 0.0591(8) 0.0574(7) 0.0808(11) -0.0016(7) 0.0382(9) -0.0012(7)
Cl0A 0.0351(11) 0.110(2) 0.0381(14) -0.0019(13) 0.0168(12) -0.0016(14)
C29A 0.026(4) 0.071(6) 0.034(6) 0.001(5) 0.013(4) 0.007(4)
Cl0B 0.0403(14) 0.155(3) 0.0491(19) -0.0082(17) 0.0194(19) -0.0024(19)
C29B 0.024(5) 0.079(7) 0.035(6) -0.003(5) 0.007(5) 0.006(4)

loop_
_atom_type_symbol
_atom_type_description
_atom_type_scat_dispersion_real
_atom_type_scat_dispersion_imag
_atom_type_scat_source
C C 0.0181 0.0091 'International Tables Vol C Tables 4.2.6.8 and 6.1.1.4'
H H 0.0000 0.0000 'International Tables Vol C Tables 4.2.6.8 and 6.1.1.4'
Cl Cl 0.3639 0.7018 'International Tables Vol C Tables 4.2.6.8 and 6.1.1.4'
O O 0.0492 0.0322 'International Tables Vol C Tables 4.2.6.8 and 6.1.1.4'

loop_
_geom_angle_atom_site_label_1
_geom_angle_atom_site_label_2
_geom_angle_atom_site_label_3
_geom_angle
_geom_angle_site_symmetry_1
C6 C1 C2 119.7(4) .
C6 C1 C25 114.9(4) .
C2 C1 C25 125.4(3) .
C3 C2 C1 119.8(4) .
C3 C2 H2 120.1 .
C1 C2 H2 120.1 .
O7 C3 C2 119.5(4) .
O7 C3 C4 119.9(4) .
C2 C3 C4 120.6(4) .
O8 C4 C5 123.8(4) .
O8 C4 C3 116.8(4) .
C5 C4 C3 119.4(4) .
C6 C5 C4 119.9(3) .
C6 C5 H5 120.1 .
C4 C5 H5 120.1 .
C5 C6 C1 120.6(4) .
C5 C6 C27 125.6(3) .
C1 C6 C27 113.8(4) .
C3 O7 H7 109.5 .
C4 O8 H8 109.5 .
C10 C9 C14 120.6(3) .
C10 C9 C25 125.0(3) .
C14 C9 C25 114.3(3) .
C9 C10 C11 119.8(3) .
C9 C10 H10 120.1 .
C11 C10 H10 120.1 .
O15 C11 C12 117.2(3) .
O15 C11 C10 123.9(4) .
C12 C11 C10 118.9(4) .
O16 C12 C13 119.4(3) .
O16 C12 C11 119.2(4) .
C13 C12 C11 121.3(4) .
C12 C13 C14 119.1(3) .
C12 C13 H13 120.4 .
C14 C13 H13 120.4 .
C13 C14 C9 120.3(4) .
C13 C14 C27 125.4(3) .
C9 C14 C27 114.2(3) .
C11 O15 H15 109.5 .
C12 O16 H16 109.5 .
C18 C17 C22 119.2(4) .
C18 C17 C25 125.9(3) .
C22 C17 C25 114.7(3) .
C19 C18 C17 119.5(3) .
C19 C18 H18 120.3 .
C17 C18 H18 120.3 .
C18 C19 O23 119.4(3) .
C18 C19 C20 121.8(4) .
O23 C19 C20 118.8(4) .
O24 C20 C19 116.5(4) .
O24 C20 C21 124.6(3) .
C19 C20 C21 118.8(4) .
C22 C21 C20 119.8(3) .
C22 C21 H21 120.1 .
C20 C21 H21 120.1 .
C21 C22 C17 120.9(4) .
C21 C22 C27 126.1(3) .
C17 C22 C27 112.9(4) .
C19 O23 H23 109.5 .
C20 O24 H24 109.5 .
C1 C25 C26 115.2(3) .
C1 C25 C17 103.6(3) .
C26 C25 C17 113.8(3) .
C1 C25 C9 103.9(3) .
C26 C25 C9 113.8(3) .
C17 C25 C9 105.3(3) .
C25 C26 H26A 109.5 .
C25 C26 H26B 109.5 .
H26A C26 H26B 109.5 .
C25 C26 H26C 109.5 .
H26A C26 H26C 109.5 .
H26B C26 H26C 109.5 .
C28 C27 C14 113.8(3) .
C28 C27 C6 114.7(3) .
C14 C27 C6 104.1(3) .
C28 C27 C22 113.5(3) .
C14 C27 C22 105.9(3) .
C6 C27 C22 103.7(3) .
C27 C28 H28A 109.5 .
C27 C28 H28B 109.5 .
H28A C28 H28B 109.5 .
C27 C28 H28C 109.5 .
H28A C28 H28C 109.5 .
H28B C28 H28C 109.5 .
C29B Cl31 C29A 33.2(5) .
C29A Cl32 C29B 33.5(5) .
Cl0A Cl0A C29A 177.4(6) 2_556
Cl32 C29A Cl0A 110.6(6) .
Cl32 C29A Cl31 110.4(5) .
Cl0A C29A Cl31 109.6(6) .
Cl32 C29A H29A 108.7 .
Cl0A C29A H29A 108.7 .
Cl31 C29A H29A 108.7 .
Cl0B Cl0B C29B 172.9(6) 2
Cl0B C29B Cl31 109.1(6) .
Cl0B C29B Cl32 109.2(5) .
Cl31 C29B Cl32 109.8(5) .
Cl0B C29B H29B 109.6 .
Cl31 C29B H29B 109.6 .
Cl32 C29B H29B 109.6 .

loop_
_geom_bond_atom_site_label_1
_geom_bond_atom_site_label_2
_geom_bond_distance
_geom_bond_site_symmetry_2
C1 C6 1.395(5) .
C1 C2 1.397(6) .
C1 C25 1.525(6) .
C2 C3 1.370(6) .
C2 H2 0.9500 .
C3 O7 1.369(5) .
C3 C4 1.404(6) .
C4 O8 1.345(5) .
C4 C5 1.396(6) .
C5 C6 1.374(6) .
C5 H5 0.9500 .
C6 C27 1.536(6) .
O7 H7 0.8400 .
O8 H8 0.8400 .
C9 C10 1.375(6) .
C9 C14 1.396(5) .
C9 C25 1.538(5) .
C10 C11 1.405(5) .
C10 H10 0.9500 .
C11 O15 1.372(6) .
C11 C12 1.396(6) .
C12 O16 1.382(4) .
C12 C13 1.382(6) .
C13 C14 1.386(5) .
C13 H13 0.9500 .
C14 C27 1.533(6) .
O15 H15 0.8400 .
O16 H16 0.8400 .
C17 C18 1.393(6) .
C17 C22 1.416(5) .
C17 C25 1.533(6) .
C18 C19 1.374(6) .
C18 H18 0.9500 .
C19 O23 1.392(5) .
C19 C20 1.401(5) .
C20 O24 1.361(5) .
C20 C21 1.402(6) .
C21 C22 1.371(6) .
C21 H21 0.9500 .
C22 C27 1.547(6) .
O23 H23 0.8400 .
O24 H24 0.8400 .
C25 C26 1.530(5) .
C26 H26A 0.9800 .
C26 H26B 0.9800 .
C26 H26C 0.9800 .
C27 C28 1.527(5) .
C28 H28A 0.9800 .
C28 H28B 0.9800 .
C28 H28C 0.9800 .
Cl31 C29B 1.757(11) .
Cl31 C29A 1.773(10) .
Cl32 C29A 1.733(10) .
Cl32 C29B 1.763(11) .
Cl0A Cl0A 0.866(5) 2_556
Cl0A C29A 1.764(10) .
C29A H29A 1.0000 .
Cl0B Cl0B 0.870(7) 2
Cl0B C29B 1.755(11) .
C29B H29B 1.0000 .

loop_
_geom_hbond_atom_site_label_D
_geom_hbond_atom_site_label_H
_geom_hbond_atom_site_label_A
_geom_hbond_distance_DH
_geom_hbond_distance_HA
_geom_hbond_distance_DA
_geom_hbond_angle_DHA
_geom_hbond_site_symmetry_A
O7 H7 O8 0.84 2.36 2.694(4) 104.0 .
O7 H7 O8 0.84 2.01 2.767(4) 149.2 5_667
O8 H8 O7 0.84 1.86 2.693(4) 168.8 6_566
O15 H15 O23 0.84 1.89 2.717(4) 169.0 7_556
O16 H16 O15 0.84 2.28 2.699(4) 111.1 .
O16 H16 O24 0.84 2.05 2.788(4) 145.9 8_455
O23 H23 O24 0.84 2.28 2.680(4) 109.9 .
O23 H23 O15 0.84 2.14 2.840(4) 141.0 8_556
O24 H24 O16 0.84 1.88 2.691(3) 161.5 7_557
